data_4335400
loop_
_publ_author_name
'Xing-Cai Huang'
'Chun Zhou'
'Haiyan Wei'
'Xin-Yi Wang'

_publ_contact_author
;
        Xinyi Wang
        School of Chemistry and Chemical Engineering
        State Key Labatory of Coordination Chemistry
        Nanjing National Lab of Microstructure 
        Nanjing University

         Haiyan Wei
         Jiangsu Key Laboratory of Biofunctional Materials
    School of Chemistry and Materials Science
    Nanjing Normal University, Nanjing 210097, China
;
_publ_contact_author_email 'wangxy66@nju.edu.cn, weihaiyan@njnu.edu.cn'
_publ_contact_author_fax 86-25-83621651
_publ_contact_author_phone 86-25-833314502
_publ_section_title
;
 End-On Azido-Bridged 3d-4f Complexes Showing Single-Molecule-Magnet
 Property
;
_journal_name_full 'Inorganic Chemistry'
_journal_page_first 7314
_journal_page_last 7316
_journal_paper_doi 10.1021/ic400986y
_journal_volume 52
_journal_year 2013
_chemical_formula_moiety 'C40 H48 Cu2 N22 O10 Tb2'
_chemical_formula_sum 'C40 H48 Cu2 N22 O10 Tb2'
_chemical_formula_weight 1441.92
_chemical_name_common CuTbValpnN3
_chemical_name_systematic
; 
 ? 
;
_space_group_IT_number 2
_symmetry_cell_setting triclinic
_symmetry_space_group_name_Hall '-P 1'
_symmetry_space_group_name_H-M 'P -1'
_atom_sites_solution_hydrogens geom
_atom_sites_solution_primary direct
_atom_sites_solution_secondary difmap
_audit_creation_method SHELXL-97
_cell_angle_alpha 74.0420(10)
_cell_angle_beta 84.6710(10)
_cell_angle_gamma 64.2670(10)
_cell_formula_units_Z 1
_cell_length_a 10.6560(3)
_cell_length_b 10.8760(3)
_cell_length_c 12.3847(4)
_cell_measurement_reflns_used 9874
_cell_measurement_temperature 173(2)
_cell_measurement_theta_max 26.89
_cell_measurement_theta_min 2.37
_cell_volume 1242.57(6)
_computing_cell_refinement 'Bruker SAINT'
_computing_data_collection 'Bruker ApexII'
_computing_data_reduction 'Bruker SAINT'
_computing_molecular_graphics Diamond
_computing_publication_material 'SHELXL-97 (Sheldrick, 2008)'
_computing_structure_refinement 'SHELXL-97 (Sheldrick, 2008)'
_computing_structure_solution 'SHELXS-97 (Sheldrick, 2008)'
_diffrn_ambient_temperature 173(2)
_diffrn_measured_fraction_theta_full 0.989
_diffrn_measured_fraction_theta_max 0.989
_diffrn_measurement_device_type 'Bruker ApexII'
_diffrn_measurement_method 'phi and omega scans'
_diffrn_radiation_monochromator graphite
_diffrn_radiation_source 'fine-focus sealed tube'
_diffrn_radiation_type MoK\a
_diffrn_radiation_wavelength 0.71073
_diffrn_reflns_av_R_equivalents 0.0323
_diffrn_reflns_av_sigmaI/netI 0.0345
_diffrn_reflns_limit_h_max 13
_diffrn_reflns_limit_h_min -13
_diffrn_reflns_limit_k_max 14
_diffrn_reflns_limit_k_min -14
_diffrn_reflns_limit_l_max 15
_diffrn_reflns_limit_l_min -13
_diffrn_reflns_number 34123
_diffrn_reflns_theta_full 27.63
_diffrn_reflns_theta_max 27.63
_diffrn_reflns_theta_min 1.71
_exptl_absorpt_coefficient_mu 3.735
_exptl_absorpt_correction_T_max 0.7543
_exptl_absorpt_correction_T_min 0.5529
_exptl_absorpt_correction_type multi-scan
_exptl_absorpt_process_details 'SADABS: Bruker, 2000'
_exptl_crystal_colour 'dark green'
_exptl_crystal_density_diffrn 1.927
_exptl_crystal_description plate
_exptl_crystal_F_000 710
_exptl_crystal_size_max 0.18
_exptl_crystal_size_mid 0.08
_exptl_crystal_size_min 0.08
_refine_diff_density_max 0.586
_refine_diff_density_min -0.732
_refine_diff_density_rms 0.095
_refine_ls_extinction_method none
_refine_ls_goodness_of_fit_ref 1.036
_refine_ls_hydrogen_treatment mixed
_refine_ls_matrix_type full
_refine_ls_number_parameters 348
_refine_ls_number_reflns 5710
_refine_ls_number_restraints 13
_refine_ls_restrained_S_all 1.046
_refine_ls_R_factor_all 0.0355
_refine_ls_R_factor_gt 0.0275
_refine_ls_shift/su_max 0.001
_refine_ls_shift/su_mean 0.000
_refine_ls_structure_factor_coef Fsqd
_refine_ls_weighting_details 'calc w=1/[\s^2^(Fo^2^)+(0.0268P)^2^+0.5534P] where P=(Fo^2^+2Fc^2^)/3'
_refine_ls_weighting_scheme calc
_refine_ls_wR_factor_gt 0.0549
_refine_ls_wR_factor_ref 0.0576
_reflns_number_gt 5003
_reflns_number_total 5710
_reflns_threshold_expression >2sigma(I)
_cod_data_source_file ic400986y_si_002_1.cif
_cod_data_source_block 1-CuTbValpnN3
_cod_depositor_comments
;
The following automatic conversions were performed:

'_exptl_absorpt_correction_type' value 'multi-Scan' changed to
'multi-scan' according to the built-in table from CIF Core dictionary
named 'cif_core.dic' version 2.4.1 from 2010-06-29.

Automatic conversion script
Id: cif_fix_values 2281 2013-09-26 08:29:07Z andrius 
;
_cod_database_code 4335400

loop_
_symmetry_equiv_pos_as_xyz
'x, y, z'
'-x, -y, -z'

loop_
_atom_site_label
_atom_site_type_symbol
_atom_site_fract_x
_atom_site_fract_y
_atom_site_fract_z
_atom_site_U_iso_or_equiv
_atom_site_adp_type
_atom_site_occupancy
_atom_site_symmetry_multiplicity
_atom_site_calc_flag
_atom_site_refinement_flags
Tb1 Tb 0.449346(14) 0.436427(14) 0.662625(12) 0.02739(6) Uani 1 1 d .
Cu1 Cu 0.71733(4) 0.09513(4) 0.73089(3) 0.03350(10) Uani 1 1 d .
C1 C 0.4391(3) 0.1411(3) 0.6575(2) 0.0307(7) Uani 1 1 d .
C2 C 0.2951(3) 0.2261(3) 0.6456(3) 0.0341(7) Uani 1 1 d .
C3 C 0.2034(4) 0.1774(4) 0.6232(3) 0.0463(9) Uani 1 1 d .
H3A H 0.1061 0.2365 0.6166 0.056 Uiso 1 1 calc R
C4 C 0.2539(4) 0.0414(4) 0.6103(3) 0.0516(10) Uani 1 1 d .
H4A H 0.1915 0.0079 0.5928 0.062 Uiso 1 1 calc R
C5 C 0.3929(4) -0.0437(4) 0.6226(3) 0.0481(9) Uani 1 1 d .
H5A H 0.4263 -0.1367 0.6138 0.058 Uiso 1 1 calc R
C6 C 0.4887(4) 0.0023(3) 0.6482(3) 0.0365(8) Uani 1 1 d .
C7 C 0.6342(4) -0.0938(3) 0.6603(3) 0.0416(8) Uani 1 1 d .
H7A H 0.6578 -0.1812 0.6436 0.050 Uiso 1 1 calc R
C8 C 0.8749(4) -0.1947(4) 0.6911(3) 0.0547(10) Uani 1 1 d .
H8A H 0.9217 -0.1709 0.6209 0.066 Uiso 1 1 calc R
H8B H 0.8636 -0.2808 0.6929 0.066 Uiso 1 1 calc R
C9 C 0.9654(4) -0.2248(3) 0.7900(3) 0.0448(9) Uani 1 1 d .
H9A H 0.9110 -0.2290 0.8591 0.054 Uiso 1 1 calc R
H9B H 1.0454 -0.3185 0.7981 0.054 Uiso 1 1 calc R
C10 C 1.0192(4) -0.1154(4) 0.7786(4) 0.0529(10) Uani 1 1 d .
H10A H 1.0935 -0.1513 0.8367 0.063 Uiso 1 1 calc R
H10B H 1.0616 -0.1015 0.7042 0.063 Uiso 1 1 calc R
C11 C 0.9510(3) 0.0911(4) 0.8365(3) 0.0411(8) Uani 1 1 d .
H11A H 1.0451 0.0440 0.8636 0.049 Uiso 1 1 calc R
C12 C 0.8731(3) 0.2301(4) 0.8541(3) 0.0382(8) Uani 1 1 d .
C13 C 0.9404(4) 0.2787(4) 0.9131(3) 0.0528(10) Uani 1 1 d .
H13A H 1.0331 0.2188 0.9415 0.063 Uiso 1 1 calc R
C14 C 0.8748(4) 0.4110(5) 0.9305(3) 0.0594(11) Uani 1 1 d .
H14A H 0.9223 0.4425 0.9701 0.071 Uiso 1 1 calc R
C15 C 0.7397(4) 0.4990(4) 0.8906(3) 0.0483(9) Uani 1 1 d .
H15A H 0.6940 0.5904 0.9033 0.058 Uiso 1 1 calc R
C16 C 0.6717(3) 0.4537(3) 0.8325(3) 0.0351(7) Uani 1 1 d .
C17 C 0.7373(3) 0.3191(3) 0.8117(2) 0.0310(7) Uani 1 1 d .
C18 C 0.1114(4) 0.4470(4) 0.6638(4) 0.0598(11) Uani 1 1 d .
H18A H 0.0985 0.5386 0.6724 0.090 Uiso 0.50 1 calc PR
H18B H 0.0742 0.3999 0.7289 0.090 Uiso 0.50 1 calc PR
H18C H 0.0620 0.4615 0.5952 0.090 Uiso 0.50 1 calc PR
H18D H 0.0579 0.3947 0.6587 0.090 Uiso 0.50 1 calc PR
H18E H 0.0823 0.5335 0.6021 0.090 Uiso 0.50 1 calc PR
H18F H 0.0945 0.4718 0.7358 0.090 Uiso 0.50 1 calc PR
C19 C 0.4468(4) 0.6449(4) 0.8375(3) 0.0507(9) Uani 1 1 d .
H19A H 0.3563 0.6960 0.7972 0.076 Uiso 0.50 1 calc PR
H19B H 0.4869 0.7113 0.8357 0.076 Uiso 0.50 1 calc PR
H19C H 0.4345 0.6008 0.9156 0.076 Uiso 0.50 1 calc PR
H19D H 0.4955 0.6428 0.9018 0.076 Uiso 0.50 1 calc PR
H19E H 0.3649 0.6274 0.8633 0.076 Uiso 0.50 1 calc PR
H19F H 0.4173 0.7379 0.7834 0.076 Uiso 0.50 1 calc PR
C20 C 0.6324(4) 0.0785(5) 1.0165(4) 0.0654(11) Uani 1 1 d .
H20A H 0.7216 0.0648 1.0450 0.098 Uiso 1 1 calc R
H20B H 0.5864 0.0353 1.0770 0.098 Uiso 1 1 calc R
H20C H 0.5727 0.1799 0.9896 0.098 Uiso 1 1 calc R
O1 O 0.5220(2) 0.1962(2) 0.67624(18) 0.0336(5) Uani 1 1 d .
O2 O 0.6668(2) 0.2834(2) 0.75240(17) 0.0329(5) Uani 1 1 d .
O3 O 0.2570(2) 0.3606(2) 0.65628(19) 0.0391(5) Uani 1 1 d .
O4 O 0.5393(2) 0.5372(2) 0.78437(18) 0.0389(5) Uani 1 1 d .
O5 O 0.6561(4) 0.0146(4) 0.9275(3) 0.0798(10) Uani 1 1 d U
N1 N 0.5925(3) 0.5334(3) 0.5367(2) 0.0378(6) Uani 1 1 d U
N2 N 0.6922(3) 0.5416(3) 0.5698(2) 0.0478(6) Uani 1 1 d U
N3 N 0.7854(4) 0.5525(5) 0.6019(3) 0.0936(14) Uani 1 1 d .
N4 N 0.2686(3) 0.6687(3) 0.6219(3) 0.0451(7) Uani 1 1 d .
N5 N 0.2148(3) 0.7542(3) 0.5404(3) 0.0429(7) Uani 1 1 d .
N6 N 0.1588(4) 0.8419(4) 0.4610(3) 0.0818(12) Uani 1 1 d .
N7 N 0.3521(3) 0.4079(3) 0.8454(3) 0.0502(8) Uani 1 1 d .
N8 N 0.3009(3) 0.3407(3) 0.9047(2) 0.0396(7) Uani 1 1 d .
N9 N 0.2491(4) 0.2763(4) 0.9668(3) 0.0657(10) Uani 1 1 d .
N10 N 0.9113(3) 0.0224(3) 0.7897(2) 0.0366(6) Uani 1 1 d .
N11 N 0.7362(3) -0.0771(3) 0.6908(2) 0.0382(6) Uani 1 1 d .
H6 H 0.696(5) -0.086(6) 0.966(5) 0.12(2) Uiso 1 1 d .

loop_
_atom_site_aniso_label
_atom_site_aniso_U_11
_atom_site_aniso_U_22
_atom_site_aniso_U_33
_atom_site_aniso_U_23
_atom_site_aniso_U_13
_atom_site_aniso_U_12
Tb1 0.02564(9) 0.02639(9) 0.02917(9) -0.00826(6) 0.00015(6) -0.00951(6)
Cu1 0.0287(2) 0.0272(2) 0.0410(2) -0.00983(17) -0.00470(17) -0.00702(17)
C1 0.0367(18) 0.0344(17) 0.0254(16) -0.0058(13) -0.0001(13) -0.0201(15)
C2 0.0339(18) 0.0382(18) 0.0341(18) -0.0076(14) 0.0005(14) -0.0198(15)
C3 0.039(2) 0.058(2) 0.048(2) -0.0099(18) 0.0007(16) -0.0293(18)
C4 0.060(3) 0.064(3) 0.052(2) -0.0113(19) 0.0006(19) -0.047(2)
C5 0.072(3) 0.042(2) 0.045(2) -0.0090(17) 0.0003(19) -0.038(2)
C6 0.049(2) 0.0336(17) 0.0311(18) -0.0062(14) -0.0006(15) -0.0224(16)
C7 0.058(2) 0.0310(18) 0.0362(19) -0.0107(15) 0.0013(17) -0.0180(17)
C8 0.048(2) 0.041(2) 0.060(3) -0.0245(19) -0.0021(19) 0.0015(18)
C9 0.038(2) 0.0349(18) 0.044(2) -0.0110(16) -0.0005(16) 0.0013(16)
C10 0.032(2) 0.045(2) 0.070(3) -0.0169(19) 0.0060(18) -0.0044(17)
C11 0.0239(17) 0.047(2) 0.043(2) -0.0023(16) -0.0062(15) -0.0113(16)
C12 0.0361(19) 0.046(2) 0.0348(19) -0.0058(15) -0.0025(15) -0.0218(17)
C13 0.047(2) 0.059(2) 0.055(2) -0.009(2) -0.0178(18) -0.026(2)
C14 0.069(3) 0.076(3) 0.053(3) -0.020(2) -0.015(2) -0.043(2)
C15 0.064(3) 0.049(2) 0.042(2) -0.0173(17) -0.0049(18) -0.029(2)
C16 0.043(2) 0.0434(19) 0.0240(16) -0.0077(14) -0.0004(14) -0.0231(17)
C17 0.0349(18) 0.0369(17) 0.0253(16) -0.0054(13) 0.0000(13) -0.0205(15)
C18 0.029(2) 0.067(3) 0.082(3) -0.033(2) 0.0059(19) -0.0125(19)
C19 0.065(3) 0.0366(19) 0.048(2) -0.0201(17) 0.0019(19) -0.0141(18)
C20 0.062(3) 0.068(3) 0.066(3) -0.023(2) 0.008(2) -0.025(2)
O1 0.0267(11) 0.0294(11) 0.0450(13) -0.0107(10) -0.0063(10) -0.0102(9)
O2 0.0303(12) 0.0307(11) 0.0390(13) -0.0118(10) -0.0067(9) -0.0113(10)
O3 0.0237(12) 0.0403(13) 0.0531(15) -0.0160(11) 0.0014(10) -0.0114(10)
O4 0.0427(14) 0.0373(12) 0.0393(13) -0.0187(10) -0.0009(11) -0.0140(11)
O5 0.113(3) 0.0597(19) 0.064(2) -0.0153(17) 0.0311(18) -0.0411(19)
N1 0.0391(14) 0.0509(14) 0.0287(13) -0.0080(11) 0.0010(11) -0.0255(12)
N2 0.0483(15) 0.0616(15) 0.0358(14) -0.0069(12) -0.0007(12) -0.0287(13)
N3 0.090(3) 0.150(4) 0.064(3) -0.006(3) -0.010(2) -0.083(3)
N4 0.0417(18) 0.0360(16) 0.0432(18) -0.0105(14) -0.0002(14) -0.0033(14)
N5 0.0455(18) 0.0357(16) 0.0416(19) -0.0143(15) 0.0075(15) -0.0109(14)
N6 0.095(3) 0.059(2) 0.049(2) 0.0014(19) -0.006(2) -0.002(2)
N7 0.065(2) 0.059(2) 0.0392(18) -0.0166(15) 0.0147(15) -0.0373(18)
N8 0.0420(17) 0.0417(16) 0.0368(17) -0.0133(14) -0.0001(14) -0.0174(15)
N9 0.069(2) 0.064(2) 0.071(2) -0.0095(19) 0.0168(19) -0.042(2)
N10 0.0289(15) 0.0359(15) 0.0387(16) -0.0065(12) 0.0022(12) -0.0102(12)
N11 0.0394(16) 0.0310(14) 0.0365(16) -0.0108(12) -0.0022(13) -0.0062(13)

loop_
_atom_type_symbol
_atom_type_description
_atom_type_scat_dispersion_real
_atom_type_scat_dispersion_imag
_atom_type_scat_source
C C 0.0033 0.0016 'International Tables Vol C Tables 4.2.6.8 and 6.1.1.4'
H H 0.0000 0.0000 'International Tables Vol C Tables 4.2.6.8 and 6.1.1.4'
N N 0.0061 0.0033 'International Tables Vol C Tables 4.2.6.8 and 6.1.1.4'
O O 0.0106 0.0060 'International Tables Vol C Tables 4.2.6.8 and 6.1.1.4'
Cu Cu 0.3201 1.2651 'International Tables Vol C Tables 4.2.6.8 and 6.1.1.4'
Tb Tb -0.1723 4.1537 'International Tables Vol C Tables 4.2.6.8 and 6.1.1.4'

loop_
_geom_angle_atom_site_label_1
_geom_angle_atom_site_label_2
_geom_angle_atom_site_label_3
_geom_angle
_geom_angle_site_symmetry_1
_geom_angle_site_symmetry_3
O1 Tb1 O2 64.25(7) . .
O1 Tb1 N4 148.61(9) . .
O2 Tb1 N4 146.06(9) . .
O1 Tb1 N7 90.33(9) . .
O2 Tb1 N7 86.76(9) . .
N4 Tb1 N7 85.41(11) . .
O1 Tb1 N1 112.00(8) . .
O2 Tb1 N1 81.30(8) . .
N4 Tb1 N1 87.20(10) . .
N7 Tb1 N1 146.34(10) . .
O1 Tb1 N1 83.99(8) . 2_666
O2 Tb1 N1 121.65(8) . 2_666
N4 Tb1 N1 81.39(10) . 2_666
N7 Tb1 N1 143.84(10) . 2_666
N1 Tb1 N1 66.48(10) . 2_666
O1 Tb1 O3 64.18(7) . .
O2 Tb1 O3 123.28(7) . .
N4 Tb1 O3 85.06(9) . .
N7 Tb1 O3 71.58(9) . .
N1 Tb1 O3 140.27(8) . .
N1 Tb1 O3 73.85(8) 2_666 .
O1 Tb1 O4 125.90(7) . .
O2 Tb1 O4 64.66(7) . .
N4 Tb1 O4 81.63(9) . .
N7 Tb1 O4 70.22(9) . .
N1 Tb1 O4 76.23(8) . .
N1 Tb1 O4 139.52(8) 2_666 .
O3 Tb1 O4 140.32(7) . .
O1 Tb1 Cu1 32.45(5) . .
O2 Tb1 Cu1 32.49(5) . .
N4 Tb1 Cu1 178.19(7) . .
N7 Tb1 Cu1 93.24(8) . .
N1 Tb1 Cu1 93.28(7) . .
N1 Tb1 Cu1 100.40(6) 2_666 .
O3 Tb1 Cu1 95.66(5) . .
O4 Tb1 Cu1 96.79(5) . .
O1 Cu1 O2 78.57(8) . .
O1 Cu1 N11 91.04(10) . .
O2 Cu1 N11 169.22(10) . .
O1 Cu1 N10 170.75(10) . .
O2 Cu1 N10 92.19(10) . .
N11 Cu1 N10 98.16(11) . .
O1 Cu1 Tb1 39.69(6) . .
O2 Cu1 Tb1 39.77(6) . .
N11 Cu1 Tb1 129.49(8) . .
N10 Cu1 Tb1 131.13(8) . .
O1 C1 C6 123.2(3) . .
O1 C1 C2 118.5(3) . .
C6 C1 C2 118.3(3) . .
C3 C2 O3 124.5(3) . .
C3 C2 C1 121.7(3) . .
O3 C2 C1 113.7(2) . .
C2 C3 C4 119.5(3) . .
C5 C4 C3 119.9(3) . .
C4 C5 C6 121.7(3) . .
C1 C6 C5 118.8(3) . .
C1 C6 C7 122.6(3) . .
C5 C6 C7 118.6(3) . .
N11 C7 C6 128.6(3) . .
N11 C8 C9 112.3(3) . .
C10 C9 C8 112.8(3) . .
N10 C10 C9 113.8(3) . .
N10 C11 C12 129.1(3) . .
C17 C12 C13 119.2(3) . .
C17 C12 C11 123.2(3) . .
C13 C12 C11 117.6(3) . .
C14 C13 C12 121.1(3) . .
C13 C14 C15 120.2(3) . .
C16 C15 C14 119.7(3) . .
C15 C16 O4 123.7(3) . .
C15 C16 C17 121.3(3) . .
O4 C16 C17 114.8(3) . .
O2 C17 C12 123.3(3) . .
O2 C17 C16 118.2(3) . .
C12 C17 C16 118.4(3) . .
C1 O1 Cu1 127.69(18) . .
C1 O1 Tb1 124.28(18) . .
Cu1 O1 Tb1 107.86(8) . .
C17 O2 Cu1 127.37(19) . .
C17 O2 Tb1 124.79(18) . .
Cu1 O2 Tb1 107.75(8) . .
C2 O3 C18 117.5(3) . .
C2 O3 Tb1 117.72(17) . .
C18 O3 Tb1 124.8(2) . .
C16 O4 C19 116.7(2) . .
C16 O4 Tb1 117.07(17) . .
C19 O4 Tb1 122.17(19) . .
N2 N1 Tb1 122.7(2) . .
N2 N1 Tb1 122.4(2) . 2_666
Tb1 N1 Tb1 113.52(10) . 2_666
N3 N2 N1 178.3(4) . .
N5 N4 Tb1 134.9(2) . .
N6 N5 N4 178.1(4) . .
N8 N7 Tb1 140.7(2) . .
N9 N8 N7 177.6(4) . .
C11 N10 C10 116.0(3) . .
C11 N10 Cu1 123.2(2) . .
C10 N10 Cu1 120.8(2) . .
C7 N11 C8 115.4(3) . .
C7 N11 Cu1 124.3(2) . .
C8 N11 Cu1 120.2(2) . .

loop_
_geom_bond_atom_site_label_1
_geom_bond_atom_site_label_2
_geom_bond_distance
_geom_bond_site_symmetry_2
Tb1 O1 2.3404(19) .
Tb1 O2 2.343(2) .
Tb1 N4 2.366(3) .
Tb1 N7 2.398(3) .
Tb1 N1 2.434(3) .
Tb1 N1 2.456(3) 2_666
Tb1 O3 2.534(2) .
Tb1 O4 2.546(2) .
Tb1 Cu1 3.4880(4) .
Cu1 O1 1.966(2) .
Cu1 O2 1.967(2) .
Cu1 N11 1.991(3) .
Cu1 N10 1.993(3) .
C1 O1 1.330(3) .
C1 C6 1.400(4) .
C1 C2 1.402(4) .
C2 C3 1.376(4) .
C2 O3 1.380(4) .
C3 C4 1.388(5) .
C4 C5 1.359(5) .
C5 C6 1.409(5) .
C6 C7 1.438(5) .
C7 N11 1.281(4) .
C8 N11 1.476(4) .
C8 C9 1.503(5) .
C9 C10 1.499(5) .
C10 N10 1.475(4) .
C11 N10 1.278(4) .
C11 C12 1.441(5) .
C12 C17 1.397(4) .
C12 C13 1.403(5) .
C13 C14 1.369(5) .
C14 C15 1.381(5) .
C15 C16 1.373(4) .
C16 O4 1.384(4) .
C16 C17 1.408(4) .
C17 O2 1.329(3) .
C18 O3 1.433(4) .
C19 O4 1.442(4) .
C20 O5 1.407(5) .
N1 N2 1.219(4) .
N1 Tb1 2.456(3) 2_666
N2 N3 1.166(4) .
N4 N5 1.158(4) .
N5 N6 1.154(4) .
N7 N8 1.161(4) .
N8 N9 1.161(4) .
